data_7242225
loop_
_publ_author_name
'Zarechnaya, Olga M.'
'Anisimov, Aleksei A.'
'Belov, Eugenii Yu'
'Burakov, Nikolai I.'
'Kanibolotsky, Alexander L.'
'Mikhailov, Vasilii A.'

_publ_section_title
;
 Polycentric binding in complexes of trimethylamine-N-oxide with
 dihalogens
;
_journal_issue 11
_journal_name_full 'RSC Advances'
_journal_page_first 6131
_journal_page_last 6145
_journal_paper_doi 10.1039/D0RA08165E
_journal_volume 11
_journal_year 2021
_chemical_formula_moiety 'C3 H9 N O, Cl I'
_chemical_formula_sum 'C3 H9 Cl I N O'
_chemical_formula_weight 237.46
_space_group_crystal_system orthorhombic
_space_group_IT_number 62
_space_group_name_Hall '-P 2ac 2n'
_space_group_name_H-M_alt 'P n m a'
_atom_sites_solution_hydrogens difmap
_atom_sites_solution_primary direct
_atom_sites_solution_secondary difmap
_audit_creation_method SHELXL-2014/6
_audit_update_record
;
2020-05-20 deposited with the CCDC.	2021-01-14 downloaded from the CCDC.
;
_cell_angle_alpha 90
_cell_angle_beta 90
_cell_angle_gamma 90
_cell_formula_units_Z 4
_cell_length_a 9.60490(10)
_cell_length_b 7.63670(10)
_cell_length_c 9.63370(10)
_cell_measurement_reflns_used 4950
_cell_measurement_temperature 100(2)
_cell_measurement_theta_max 29.96
_cell_measurement_theta_min 2.67
_cell_volume 706.629(14)
_computing_cell_refinement 'SAINT (Bruker, 2014)'
_computing_data_collection 'APEX (Bruker, 2014)'
_computing_data_reduction 'SAINT (Bruker, 2014)'
_computing_molecular_graphics 'SHELXL-2014/6 (Sheldrick, 2014)'
_computing_publication_material 'SHELXL-2014/6 (Sheldrick, 2014) and PLATON (Spek, 2015)'
_computing_structure_refinement 'SHELXL-2014/6 (Sheldrick, 2014)'
_computing_structure_solution 'SHELXL-2014/6 (Sheldrick, 2014)'
_diffrn_ambient_temperature 100(2)
_diffrn_measured_fraction_theta_full 0.988
_diffrn_measured_fraction_theta_max 0.993
_diffrn_measurement_device_type 'Bruker APEX-II CCD'
_diffrn_measurement_method '\f and \w scans'
_diffrn_radiation_type MoK\a
_diffrn_radiation_wavelength 0.71073
_diffrn_reflns_av_R_equivalents 0.0254
_diffrn_reflns_av_unetI/netI 0.0100
_diffrn_reflns_Laue_measured_fraction_full 0.988
_diffrn_reflns_Laue_measured_fraction_max 0.993
_diffrn_reflns_limit_h_max 13
_diffrn_reflns_limit_h_min -13
_diffrn_reflns_limit_k_max 11
_diffrn_reflns_limit_k_min -11
_diffrn_reflns_limit_l_max 13
_diffrn_reflns_limit_l_min -13
_diffrn_reflns_number 17016
_diffrn_reflns_point_group_measured_fraction_full 0.988
_diffrn_reflns_point_group_measured_fraction_max 0.993
_diffrn_reflns_theta_full 25.242
_diffrn_reflns_theta_max 30.995
_diffrn_reflns_theta_min 4.012
_diffrn_source 'sealed tube'
_exptl_absorpt_coefficient_mu 4.812
_exptl_absorpt_correction_T_max 0.486
_exptl_absorpt_correction_T_min 0.401
_exptl_absorpt_correction_type multi-scan
_exptl_absorpt_process_details 'SADABS-2014/5 (Bruker,2014/5)'
_exptl_crystal_colour orange
_exptl_crystal_density_diffrn 2.232
_exptl_crystal_description prizm
_exptl_crystal_F_000 448
_exptl_crystal_size_max 0.18
_exptl_crystal_size_mid 0.16
_exptl_crystal_size_min 0.15
_refine_diff_density_max 0.508
_refine_diff_density_min -0.876
_refine_diff_density_rms 0.100
_refine_ls_extinction_method none
_refine_ls_goodness_of_fit_ref 1.281
_refine_ls_hydrogen_treatment refall
_refine_ls_matrix_type full
_refine_ls_number_parameters 59
_refine_ls_number_reflns 1187
_refine_ls_number_restraints 0
_refine_ls_restrained_S_all 1.281
_refine_ls_R_factor_all 0.0140
_refine_ls_R_factor_gt 0.0140
_refine_ls_shift/su_max 0.001
_refine_ls_shift/su_mean 0.000
_refine_ls_structure_factor_coef Fsqd
_refine_ls_weighting_details 'w=1/[\s^2^(Fo^2^)+(0.0125P)^2^+0.6885P] where P=(Fo^2^+2Fc^2^)/3'
_refine_ls_weighting_scheme calc
_refine_ls_wR_factor_gt 0.0343
_refine_ls_wR_factor_ref 0.0343
_reflns_Friedel_coverage 0.000
_reflns_number_gt 1182
_reflns_number_total 1187
_reflns_threshold_expression 'I > 2\s(I)'
_cod_data_source_file d0ra08165e1.cif
_cod_data_source_block mix6
_cod_database_code 7242225
_shelx_space_group_comment
;
The symmetry employed for this shelxl refinement is uniquely defined
by the following loop, which should always be used as a source of
symmetry information in preference to the above space-group names.
They are only intended as comments.
;
_shelxl_version_number 2014/6

loop_
_space_group_symop_operation_xyz
'x, y, z'
'-x+1/2, -y, z+1/2'
'-x, y+1/2, -z'
'x+1/2, -y+1/2, -z+1/2'
'-x, -y, -z'
'x-1/2, y, -z-1/2'
'x, -y-1/2, z'
'-x-1/2, y-1/2, z-1/2'

loop_
_atom_site_label
_atom_site_type_symbol
_atom_site_fract_x
_atom_site_fract_y
_atom_site_fract_z
_atom_site_U_iso_or_equiv
_atom_site_adp_type
_atom_site_occupancy
_atom_site_site_symmetry_order
_atom_site_calc_flag
_atom_site_refinement_flags_posn
_atom_site_refinement_flags_adp
_atom_site_refinement_flags_occupancy
_atom_site_disorder_assembly
_atom_site_disorder_group
I1 I 0.54074(2) 0.2500 0.57977(2) 0.00871(5) Uani 1 2 d S T P . .
Cl1 Cl 0.48195(5) 0.2500 0.83987(5) 0.01255(9) Uani 1 2 d S T P . .
O1 O 0.56309(16) 0.2500 0.35360(16) 0.0120(3) Uani 1 2 d S T P . .
N1 N 0.69803(18) 0.2500 0.29296(18) 0.0101(3) Uani 1 2 d S T P . .
C1 C 0.6714(3) 0.2500 0.1405(2) 0.0182(4) Uani 1 2 d S T P . .
C2 C 0.77701(16) 0.0892(2) 0.33305(17) 0.0149(3) Uani 1 1 d . . . . .
H2A H 0.865(2) 0.090(3) 0.280(2) 0.020(6) Uiso 1 1 d . . . . .
H2B H 0.796(3) 0.094(3) 0.433(2) 0.022(6) Uiso 1 1 d . . . . .
H2C H 0.722(2) -0.007(3) 0.306(3) 0.024(6) Uiso 1 1 d . . . . .
H1A H 0.618(3) 0.153(3) 0.120(2) 0.025(6) Uiso 1 1 d . . . . .
H1B H 0.757(4) 0.2500 0.096(3) 0.018(8) Uiso 1 2 d S . P . .

loop_
_atom_site_aniso_label
_atom_site_aniso_U_11
_atom_site_aniso_U_22
_atom_site_aniso_U_33
_atom_site_aniso_U_23
_atom_site_aniso_U_13
_atom_site_aniso_U_12
I1 0.00846(7) 0.01026(7) 0.00742(7) 0.000 0.00030(4) 0.000
Cl1 0.0148(2) 0.0151(2) 0.0078(2) 0.000 0.00124(16) 0.000
O1 0.0056(6) 0.0214(7) 0.0089(6) 0.000 0.0012(5) 0.000
N1 0.0076(7) 0.0136(7) 0.0092(7) 0.000 0.0012(5) 0.000
C1 0.0163(10) 0.0301(12) 0.0083(9) 0.000 0.0014(7) 0.000
C2 0.0139(6) 0.0127(6) 0.0182(7) 0.0007(5) 0.0017(5) 0.0023(5)

loop_
_atom_type_symbol
_atom_type_description
_atom_type_scat_dispersion_real
_atom_type_scat_dispersion_imag
_atom_type_scat_source
C C 0.0033 0.0016 'International Tables Vol C Tables 4.2.6.8 and 6.1.1.4'
H H 0.0000 0.0000 'International Tables Vol C Tables 4.2.6.8 and 6.1.1.4'
N N 0.0061 0.0033 'International Tables Vol C Tables 4.2.6.8 and 6.1.1.4'
O O 0.0106 0.0060 'International Tables Vol C Tables 4.2.6.8 and 6.1.1.4'
Cl Cl 0.1484 0.1585 'International Tables Vol C Tables 4.2.6.8 and 6.1.1.4'
I I -0.4742 1.8119 'International Tables Vol C Tables 4.2.6.8 and 6.1.1.4'

loop_
_geom_angle_atom_site_label_1
_geom_angle_atom_site_label_2
_geom_angle_atom_site_label_3
_geom_angle
_geom_angle_site_symmetry_1
_geom_angle_site_symmetry_3
_geom_angle_publ_flag
O1 I1 Cl1 172.93(4) . . ?
N1 O1 I1 119.89(11) . . ?
O1 N1 C1 104.37(16) . . ?
O1 N1 C2 110.89(10) . 7_565 ?
C1 N1 C2 109.99(11) . 7_565 ?
O1 N1 C2 110.89(10) . . ?
C1 N1 C2 109.99(11) . . ?
C2 N1 C2 110.55(17) 7_565 . ?
N1 C1 H1A 108.0(15) . . ?
N1 C1 H1B 107(2) . . ?
H1A C1 H1B 113.3(18) . . ?
N1 C2 H2A 107.1(14) . . ?
N1 C2 H2B 108.3(15) . . ?
H2A C2 H2B 111(2) . . ?
N1 C2 H2C 106.3(15) . . ?
H2A C2 H2C 110(2) . . ?
H2B C2 H2C 114(2) . . ?

loop_
_geom_bond_atom_site_label_1
_geom_bond_atom_site_label_2
_geom_bond_distance
_geom_bond_site_symmetry_2
_geom_bond_publ_flag
I1 O1 2.1895(15) . ?
I1 Cl1 2.5685(5) . ?
O1 N1 1.422(2) . ?
N1 C1 1.491(3) . ?
N1 C2 1.4943(18) 7_565 ?
N1 C2 1.4943(18) . ?
C1 H1A 0.93(3) . ?
C1 H1B 0.93(3) . ?
C2 H2A 0.99(2) . ?
C2 H2B 0.98(2) . ?
C2 H2C 0.94(3) . ?

loop_
_geom_torsion_atom_site_label_1
_geom_torsion_atom_site_label_2
_geom_torsion_atom_site_label_3
_geom_torsion_atom_site_label_4
_geom_torsion
_geom_torsion_site_symmetry_1
_geom_torsion_site_symmetry_2
_geom_torsion_site_symmetry_3
_geom_torsion_site_symmetry_4
_geom_torsion_publ_flag
I1 O1 N1 C1 180.000(0) . . . . ?
I1 O1 N1 C2 -61.61(11) . . . 7_565 ?
I1 O1 N1 C2 61.61(11) . . . . ?
